data_7005850
loop_
_publ_author_name
'Sun, Yan-Qiong'
'Yang, Guo-Yu'

_publ_section_title
;
 Organic-inorganic hybrid materials constructed from inorganic
 lanthanide sulfate skeletons and organic 4,5-imidazoledicarboxylic
 acid.
;
_journal_issue 34
_journal_name_full 'Dalton transactions (Cambridge, England : 2003)'
_journal_page_first 3771
_journal_page_last 3781
_journal_paper_doi 10.1039/b706072f
_journal_year 2007
_chemical_formula_moiety 'C4 H5 Dy N2 O7 S'
_chemical_formula_sum 'C4 H5 Dy N2 O7 S'
_chemical_formula_weight 387.66
_chemical_name_systematic
;
?
;
_space_group_IT_number 14
_symmetry_cell_setting monoclinic
_symmetry_space_group_name_Hall '-P 2ybc'
_symmetry_space_group_name_H-M 'P 1 21/c 1'
_atom_sites_solution_hydrogens geom
_atom_sites_solution_primary direct
_atom_sites_solution_secondary difmap
_audit_creation_method SHELXL-97
_cell_angle_alpha 90.00
_cell_angle_beta 107.8080(10)
_cell_angle_gamma 90.00
_cell_formula_units_Z 4
_cell_length_a 11.157(3)
_cell_length_b 6.4786(15)
_cell_length_c 12.087(3)
_cell_measurement_reflns_used 2710
_cell_measurement_temperature 293(2)
_cell_measurement_theta_max 27.4835
_cell_measurement_theta_min 1.7692
_cell_volume 831.8(4)
_computing_cell_refinement 'CrystalClear (Rigaku Corp., 2000)'
_computing_data_collection 'CrystalClear (Rigaku Corp., 2000)'
_computing_data_reduction 'CrystalClear (Rigaku Corp., 2000)'
_computing_structure_refinement 'SHELXL-97 (Sheldrick, 1997)'
_computing_structure_solution 'SHELXS-97 (Sheldrick, 1990)'
_diffrn_ambient_temperature 293(2)
_diffrn_detector_area_resol_mean 14.6306
_diffrn_measured_fraction_theta_full 0.960
_diffrn_measured_fraction_theta_max 0.960
_diffrn_measurement_device_type
;
Mercury70 (2x2 bin mode)
;
_diffrn_measurement_method CCD_Profile_fitting
_diffrn_radiation_monochromator 'Graphite Monochromator'
_diffrn_radiation_source 'Rotating Anode'
_diffrn_radiation_type MoK\a
_diffrn_radiation_wavelength 0.71073
_diffrn_reflns_av_R_equivalents 0.0290
_diffrn_reflns_av_sigmaI/netI 0.0288
_diffrn_reflns_limit_h_max 12
_diffrn_reflns_limit_h_min -14
_diffrn_reflns_limit_k_max 8
_diffrn_reflns_limit_k_min -8
_diffrn_reflns_limit_l_max 15
_diffrn_reflns_limit_l_min -15
_diffrn_reflns_number 5902
_diffrn_reflns_theta_full 27.48
_diffrn_reflns_theta_max 27.48
_diffrn_reflns_theta_min 3.54
_exptl_absorpt_coefficient_mu 9.256
_exptl_absorpt_correction_T_max 0.523
_exptl_absorpt_correction_T_min 0.259
_exptl_absorpt_correction_type multi-scan
_exptl_crystal_colour white
_exptl_crystal_density_diffrn 3.096
_exptl_crystal_density_method 'not measured'
_exptl_crystal_description prism
_exptl_crystal_F_000 724
_exptl_crystal_size_max 0.1500
_exptl_crystal_size_mid 0.1300
_exptl_crystal_size_min 0.0700
_refine_diff_density_max 1.067
_refine_diff_density_min -1.152
_refine_diff_density_rms 0.144
_refine_ls_extinction_coef 0.0013(2)
_refine_ls_extinction_expression Fc^*^=kFc[1+0.001xFc^2^\l^3^/sin(2\q)]^-1/4^
_refine_ls_extinction_method SHELXL
_refine_ls_goodness_of_fit_ref 1.014
_refine_ls_hydrogen_treatment constr
_refine_ls_matrix_type full
_refine_ls_number_parameters 138
_refine_ls_number_reflns 1836
_refine_ls_number_restraints 0
_refine_ls_restrained_S_all 1.014
_refine_ls_R_factor_all 0.0230
_refine_ls_R_factor_gt 0.0204
_refine_ls_shift/su_max 0.002
_refine_ls_shift/su_mean 0.000
_refine_ls_structure_factor_coef Fsqd
_refine_ls_weighting_details 'calc w=1/[\s^2^(Fo^2^)+(0.0253P)^2^+0.0000P] where P=(Fo^2^+2Fc^2^)/3'
_refine_ls_weighting_scheme calc
_refine_ls_wR_factor_gt 0.0441
_refine_ls_wR_factor_ref 0.0456
_reflns_number_gt 1730
_reflns_number_total 1836
_reflns_threshold_expression >2sigma(I)
_cod_data_source_file b706072f.txt
_cod_data_source_block dy
_cod_depositor_comments
;
The following automatic conversions were performed:
'_exptl_absorpt_correction_type' value 'Multi-scan' changed to
'multi-scan' according to
'/home/saulius/struct/CIF-dictionaries/cif_core.dic' dictionary named
'cif_core.dic' version 2.4.1 from 2010-06-29.

Automatic conversion script
Id: cif_fix_enum 1527 2010-12-29 10:47:43Z saulius 
;
_cod_original_sg_symbol_H-M P_1_21/c_1
_cod_database_code 7005850

loop_
_symmetry_equiv_pos_as_xyz
'x, y, z'
'-x, y+1/2, -z+1/2'
'-x, -y, -z'
'x, -y-1/2, z-1/2'

loop_
_atom_site_label
_atom_site_type_symbol
_atom_site_fract_x
_atom_site_fract_y
_atom_site_fract_z
_atom_site_U_iso_or_equiv
_atom_site_adp_type
_atom_site_occupancy
_atom_site_symmetry_multiplicity
_atom_site_calc_flag
_atom_site_refinement_flags
_atom_site_disorder_assembly
_atom_site_disorder_group
Dy Dy 0.160177(14) 0.14083(2) 0.605620(12) 0.00846(8) Uani 1 1 d . . .
S S -0.16272(8) 0.32094(13) 0.45562(7) 0.01227(18) Uani 1 1 d . . .
C1 C 0.5128(4) 0.2599(6) 0.5015(3) 0.0202(8) Uani 1 1 d . . .
H1A H 0.5476 0.2764 0.4413 0.024 Uiso 1 1 calc R . .
C2 C 0.4893(4) 0.2298(7) 0.6743(3) 0.0236(9) Uani 1 1 d . . .
H2A H 0.5088 0.2232 0.7547 0.028 Uiso 1 1 calc R . .
C3 C 0.3884(3) 0.2348(5) 0.4923(3) 0.0127(7) Uani 1 1 d . . .
C4 C 0.2735(3) 0.2235(5) 0.3907(3) 0.0113(7) Uani 1 1 d . . .
N1 N 0.5745(3) 0.2555(5) 0.6168(3) 0.0210(7) Uani 1 1 d . . .
H1B H 0.6545 0.2671 0.6481 0.025 Uiso 1 1 calc R . .
N2 N 0.3743(3) 0.2152(5) 0.6007(2) 0.0150(6) Uani 1 1 d . . .
O1 O 0.2792(2) 0.2787(4) 0.2935(2) 0.0166(5) Uani 1 1 d . . .
O2 O 0.1761(2) 0.1599(4) 0.4131(2) 0.0146(5) Uani 1 1 d . . .
O3 O -0.1338(3) 0.5041(4) 0.3977(2) 0.0203(6) Uani 1 1 d . . .
O4 O -0.1994(3) 0.3746(4) 0.5568(2) 0.0235(6) Uani 1 1 d . . .
O5 O -0.2600(2) 0.1923(4) 0.3719(2) 0.0187(6) Uani 1 1 d . . .
O6 O -0.0506(2) 0.1813(4) 0.4899(2) 0.0124(5) Uani 1 1 d . . .
O1W O 0.0424(3) 0.0270(5) 0.7244(2) 0.0259(7) Uani 1 1 d . . .
H11 H 0.0720 -0.0318 0.7889 0.080 Uiso 1 1 d R . .
H12 H -0.0201 -0.0374 0.6844 0.080 Uiso 1 1 d R . .

loop_
_atom_site_aniso_label
_atom_site_aniso_U_11
_atom_site_aniso_U_22
_atom_site_aniso_U_33
_atom_site_aniso_U_23
_atom_site_aniso_U_13
_atom_site_aniso_U_12
Dy 0.00842(10) 0.00903(12) 0.00594(10) 0.00022(5) -0.00075(6) -0.00021(6)
S 0.0097(4) 0.0103(4) 0.0134(4) -0.0009(3) -0.0015(3) 0.0010(3)
C1 0.0156(19) 0.027(2) 0.0167(19) 0.0003(15) 0.0028(15) -0.0026(16)
C2 0.018(2) 0.033(2) 0.0152(18) 0.0009(16) -0.0016(15) -0.0055(17)
C3 0.0134(17) 0.0151(18) 0.0087(16) 0.0007(13) 0.0020(13) -0.0020(14)
C4 0.0133(17) 0.0102(17) 0.0084(15) -0.0006(12) 0.0004(13) 0.0013(13)
N1 0.0090(15) 0.0304(19) 0.0199(16) 0.0000(13) -0.0012(12) -0.0018(13)
N2 0.0117(15) 0.0222(16) 0.0085(14) 0.0020(12) -0.0007(11) -0.0037(13)
O1 0.0164(13) 0.0255(14) 0.0066(11) 0.0025(10) 0.0017(10) 0.0024(11)
O2 0.0112(13) 0.0209(14) 0.0093(11) 0.0012(9) -0.0006(9) -0.0028(10)
O3 0.0219(15) 0.0125(13) 0.0220(14) 0.0028(10) 0.0003(11) 0.0033(11)
O4 0.0262(16) 0.0235(15) 0.0233(15) -0.0073(11) 0.0113(12) 0.0012(12)
O5 0.0126(13) 0.0149(12) 0.0228(14) -0.0036(11) -0.0033(11) -0.0004(11)
O6 0.0101(12) 0.0092(11) 0.0124(12) 0.0002(9) -0.0048(9) 0.0021(9)
O1W 0.0231(15) 0.0415(18) 0.0114(12) 0.0012(12) 0.0026(11) -0.0162(13)

loop_
_atom_type_symbol
_atom_type_description
_atom_type_scat_dispersion_real
_atom_type_scat_dispersion_imag
_atom_type_scat_source
C C 0.0033 0.0016 'International Tables Vol C Tables 4.2.6.8 and 6.1.1.4'
H H 0.0000 0.0000 'International Tables Vol C Tables 4.2.6.8 and 6.1.1.4'
N N 0.0061 0.0033 'International Tables Vol C Tables 4.2.6.8 and 6.1.1.4'
O O 0.0106 0.0060 'International Tables Vol C Tables 4.2.6.8 and 6.1.1.4'
S S 0.1246 0.1234 'International Tables Vol C Tables 4.2.6.8 and 6.1.1.4'
Dy Dy -0.1892 4.4098 'International Tables Vol C Tables 4.2.6.8 and 6.1.1.4'

loop_
_geom_angle_atom_site_label_1
_geom_angle_atom_site_label_2
_geom_angle_atom_site_label_3
_geom_angle
_geom_angle_site_symmetry_1
_geom_angle_site_symmetry_3
_geom_angle_publ_flag
O1 Dy O3 79.93(9) 4_566 3_566 ?
O1 Dy O1W 74.36(9) 4_566 . ?
O3 Dy O1W 103.36(10) 3_566 . ?
O1 Dy O6 136.68(9) 4_566 . ?
O3 Dy O6 77.33(9) 3_566 . ?
O1W Dy O6 75.73(9) . . ?
O1 Dy O2 138.86(9) 4_566 . ?
O3 Dy O2 88.77(9) 3_566 . ?
O1W Dy O2 146.66(9) . . ?
O6 Dy O2 76.92(9) . . ?
O1 Dy O5 89.10(9) 4_566 3_556 ?
O3 Dy O5 160.78(9) 3_566 3_556 ?
O1W Dy O5 88.60(10) . 3_556 ?
O6 Dy O5 120.72(8) . 3_556 ?
O2 Dy O5 89.25(9) . 3_556 ?
O1 Dy N2 73.08(9) 4_566 . ?
O3 Dy N2 85.66(10) 3_566 . ?
O1W Dy N2 144.00(9) . . ?
O6 Dy N2 140.01(9) . . ?
O2 Dy N2 66.67(9) . . ?
O5 Dy N2 76.02(10) 3_556 . ?
O1 Dy O6 133.68(8) 4_566 3_556 ?
O3 Dy O6 140.77(8) 3_566 3_556 ?
O1W Dy O6 74.62(9) . 3_556 ?
O6 Dy O6 64.06(9) . 3_556 ?
O2 Dy O6 76.49(8) . 3_556 ?
O5 Dy O6 56.66(8) 3_556 3_556 ?
N2 Dy O6 119.46(9) . 3_556 ?
O1 Dy S 114.19(7) 4_566 3_556 ?
O3 Dy S 165.68(6) 3_566 3_556 ?
O1W Dy S 83.67(8) . 3_556 ?
O6 Dy S 92.65(6) . 3_556 ?
O2 Dy S 78.91(6) . 3_556 ?
O5 Dy S 28.24(6) 3_556 3_556 ?
N2 Dy S 95.97(8) . 3_556 ?
O6 Dy S 28.76(6) 3_556 3_556 ?
O4 S O3 111.76(16) . . ?
O4 S O5 111.89(17) . . ?
O3 S O5 110.48(15) . . ?
O4 S O6 109.90(16) . . ?
O3 S O6 109.56(15) . . ?
O5 S O6 102.89(14) . . ?
O4 S Dy 117.51(11) . 3_556 ?
O3 S Dy 130.73(12) . 3_556 ?
O5 S Dy 49.71(10) . 3_556 ?
O6 S Dy 53.95(9) . 3_556 ?
N1 C1 C3 105.4(3) . . ?
N1 C1 H1A 127.3 . . ?
C3 C1 H1A 127.3 . . ?
N2 C2 N1 110.7(3) . . ?
N2 C2 H2A 124.6 . . ?
N1 C2 H2A 124.6 . . ?
C1 C3 N2 110.1(3) . . ?
C1 C3 C4 132.3(3) . . ?
N2 C3 C4 117.6(3) . . ?
O1 C4 O2 126.0(3) . . ?
O1 C4 C3 119.1(3) . . ?
O2 C4 C3 114.9(3) . . ?
C2 N1 C1 108.5(3) . . ?
C2 N1 H1B 125.7 . . ?
C1 N1 H1B 125.7 . . ?
C2 N2 C3 105.3(3) . . ?
C2 N2 Dy 138.5(3) . . ?
C3 N2 Dy 116.0(2) . . ?
C4 O1 Dy 144.1(2) . 4_565 ?
C4 O2 Dy 123.3(2) . . ?
S O3 Dy 140.17(17) . 3_566 ?
S O5 Dy 102.06(13) . 3_556 ?
S O6 Dy 146.14(14) . . ?
S O6 Dy 97.30(12) . 3_556 ?
Dy O6 Dy 115.94(9) . 3_556 ?
Dy O1W H11 125.2 . . ?
Dy O1W H12 109.3 . . ?
H11 O1W H12 109.5 . . ?

loop_
_geom_bond_atom_site_label_1
_geom_bond_atom_site_label_2
_geom_bond_distance
_geom_bond_site_symmetry_2
_geom_bond_publ_flag
Dy O1 2.313(2) 4_566 ?
Dy O3 2.318(3) 3_566 ?
Dy O1W 2.342(3) . ?
Dy O6 2.355(2) . ?
Dy O2 2.390(3) . ?
Dy O5 2.405(3) 3_556 ?
Dy N2 2.455(3) . ?
Dy O6 2.514(2) 3_556 ?
Dy S 3.0841(11) 3_556 ?
S O4 1.446(3) . ?
S O3 1.463(3) . ?
S O5 1.492(3) . ?
S O6 1.496(2) . ?
S Dy 3.0841(11) 3_556 ?
C1 N1 1.352(5) . ?
C1 C3 1.367(5) . ?
C1 H1A 0.9300 . ?
C2 N2 1.322(5) . ?
C2 N1 1.348(5) . ?
C2 H2A 0.9300 . ?
C3 N2 1.373(4) . ?
C3 C4 1.481(4) . ?
C4 O1 1.248(4) . ?
C4 O2 1.267(4) . ?
N1 H1B 0.8600 . ?
O1 Dy 2.313(2) 4_565 ?
O3 Dy 2.318(3) 3_566 ?
O5 Dy 2.405(3) 3_556 ?
O6 Dy 2.514(2) 3_556 ?
O1W H11 0.8395 . ?
O1W H12 0.8287 . ?
